data_7026977
loop_
_publ_author_name
'Paine, Tapan K.'
'Weyherm\"uller, Thomas'
'Wieghardt, Karl'
'Chaudhuri, Phalguni'

_publ_section_title
;
 Aerial oxidation of primary alcohols and amines catalyzed by Cu(II) complexes
 of 2,2'-selenobis(4,6-di-tert-butylphenol) providing [O,Se,O]-donor atoms
;
_journal_coden_ASTM DTARAF
_journal_issue 14
_journal_name_full 'Dalton Transactions'
_journal_page_first 2092
_journal_page_last 2101
_journal_paper_doi 10.1039/b403953j
_journal_year 2004
_chemical_formula_structural '[C86 H125 Cu3 N O7 Se3], CH3CN'
_chemical_formula_sum 'C88 H128 Cu3 N2 O7 Se3'
_chemical_formula_weight 1753.42
_space_group_IT_number 2
_symmetry_cell_setting triclinic
_symmetry_space_group_name_Hall '-P 1'
_symmetry_space_group_name_H-M 'P -1'
_atom_sites_solution_hydrogens geom
_atom_sites_solution_primary direct
_atom_sites_solution_secondary difmap
_audit_creation_method SHELXL
_cell_angle_alpha 76.04(2)
_cell_angle_beta 69.81(2)
_cell_angle_gamma 88.14(2)
_cell_formula_units_Z 2
_cell_length_a 15.263(4)
_cell_length_b 17.498(5)
_cell_length_c 18.419(6)
_cell_measurement_reflns_used 653
_cell_measurement_temperature 100(2)
_cell_volume 4474(2)
_computing_structure_refinement 'SHELXL-93 (Sheldrick, 1993)'
_computing_structure_solution 'SHELXS-86 (Sheldrick, 1990)'
_diffrn_ambient_temperature 100(2)
_diffrn_measurement_device 'Siemens SMART CCD-Detector'
_diffrn_measurement_method '\w, 0.3 deg. frame'
_diffrn_radiation_monochromator graphite
_diffrn_radiation_source 'fine-focus sealed tube'
_diffrn_radiation_type MoK\a
_diffrn_radiation_wavelength 0.71073
_diffrn_reflns_av_R_equivalents 0.1483
_diffrn_reflns_av_sigmaI/netI 0.3226
_diffrn_reflns_limit_h_max 16
_diffrn_reflns_limit_h_min -16
_diffrn_reflns_limit_k_max 19
_diffrn_reflns_limit_k_min -19
_diffrn_reflns_limit_l_max 13
_diffrn_reflns_limit_l_min -20
_diffrn_reflns_number 11483
_diffrn_reflns_theta_max 19.00
_diffrn_reflns_theta_min 1.48
_exptl_absorpt_coefficient_mu 1.977
_exptl_crystal_colour black
_exptl_crystal_density_diffrn 1.302
_exptl_crystal_description 'opaque block'
_exptl_crystal_F_000 1830
_exptl_crystal_size_max 0.18
_exptl_crystal_size_mid 0.18
_exptl_crystal_size_min 0.10
_refine_diff_density_max 1.177
_refine_diff_density_min -0.684
_refine_diff_density_rms 0.144
_refine_ls_extinction_method none
_refine_ls_goodness_of_fit_all 0.925
_refine_ls_goodness_of_fit_obs 1.132
_refine_ls_matrix_type full
_refine_ls_number_parameters 461
_refine_ls_number_reflns 7104
_refine_ls_number_restraints 31
_refine_ls_restrained_S_all 0.949
_refine_ls_restrained_S_obs 1.125
_refine_ls_R_factor_all 0.2267
_refine_ls_R_factor_obs 0.0883
_refine_ls_shift/esd_max -0.057
_refine_ls_shift/esd_mean 0.001
_refine_ls_structure_factor_coef Fsqd
_refine_ls_weighting_details 'w=1/[\s^2^(Fo^2^)+(0.0920P)^2^+0.0000P] where P=(Fo^2^+2Fc^2^)/3'
_refine_ls_weighting_scheme calc
_refine_ls_wR_factor_all 0.2404
_refine_ls_wR_factor_obs 0.1783
_reflns_number_observed 2978
_reflns_number_total 7191
_reflns_observed_criterion >2sigma(I)
_cod_data_source_file b403953jsup1.cif
_cod_data_source_block 5
_cod_depositor_comments
;
The following automatic conversions were performed:

'_symmetry_cell_setting' value 'Triclinic' changed to 'triclinic'
according to /home/saulius/struct/CIF-dictionaries/cif_core.dic
dictionary named 'cif_core.dic' version 2.4.2 from 2011-04-26.

Automatic conversion script
Id: cif_fix_values 1891 2012-01-12 08:04:46Z andrius 

The following automatic conversions were performed:

'_refine_ls_weighting_scheme' value 'calc
w=1/[\s^2^(Fo^2^)+(0.0920P)^2^+0.0000P] where P=(Fo^2^+2Fc^2^)/3' was
changed to 'calc'. New tag '_refine_ls_weighting_details' was
created. The value of the new tag was set to
'w=1/[\s^2^(Fo^2^)+(0.0920P)^2^+0.0000P] where P=(Fo^2^+2Fc^2^)/3'.

Automatic conversion script
Id: cif_fix_values 3143 2015-03-26 13:38:13Z robertas 
;
_cod_original_cell_volume 4473.6(23)
_cod_original_sg_symbol_H-M P-1
_cod_database_code 7026977

loop_
_symmetry_equiv_pos_as_xyz
'x, y, z'
'-x, -y, -z'

loop_
_atom_site_aniso_label
_atom_site_aniso_U_11
_atom_site_aniso_U_22
_atom_site_aniso_U_33
_atom_site_aniso_U_23
_atom_site_aniso_U_13
_atom_site_aniso_U_12
Cu1 0.043(2) 0.029(2) 0.015(2) -0.009(2) -0.013(2) -0.004(2)
Cu2 0.041(2) 0.034(2) 0.016(2) -0.005(2) -0.012(2) -0.004(2)
Cu3 0.042(2) 0.024(2) 0.015(2) -0.007(2) -0.012(2) -0.004(2)
Se1 0.045(2) 0.025(2) 0.011(2) -0.0067(13) -0.0138(15) -0.0085(14)
Se2 0.038(2) 0.040(2) 0.017(2) -0.0101(15) -0.009(2) -0.0042(15)
Se3 0.036(2) 0.021(2) 0.009(2) -0.0039(13) -0.0092(15) -0.0043(13)

loop_
_atom_site_label
_atom_site_type_symbol
_atom_site_fract_x
_atom_site_fract_y
_atom_site_fract_z
_atom_site_U_iso_or_equiv
_atom_site_thermal_displace_type
_atom_site_occupancy
_atom_site_calc_flag
_atom_site_refinement_flags
_atom_site_disorder_group
Cu1 Cu 0.4206(2) -0.3188(2) -0.3401(2) 0.0278(9) Uani 1 d . .
Cu2 Cu 0.2795(2) -0.2002(2) -0.2895(2) 0.0299(9) Uani 1 d . .
Cu3 Cu 0.6061(2) -0.2210(2) -0.3955(2) 0.0257(9) Uani 1 d . .
Se1 Se 0.4657(2) -0.40691(14) -0.42932(14) 0.0254(8) Uani 1 d . .
Se2 Se 0.1721(2) -0.12325(14) -0.34206(15) 0.0309(8) Uani 1 d . .
Se3 Se 0.4949(2) -0.15565(13) -0.29928(14) 0.0217(8) Uani 1 d . .
O10 O 0.3222(9) -0.2598(7) -0.3719(8) 0.024(4) Uiso 1 d . .
O1 O 0.5153(9) -0.2308(7) -0.4469(8) 0.018(4) Uiso 1 d . .
O8 O 0.5203(9) -0.3577(8) -0.3023(8) 0.030(4) Uiso 1 d . .
O31 O 0.1483(9) -0.2800(8) -0.3697(8) 0.024(4) Uiso 1 d . .
H31 H 0.2029(15) -0.2823(98) -0.3686(25) 0.035 Uiso 1 calc R .
O38 O 0.2483(9) -0.1466(8) -0.2088(8) 0.024(4) Uiso 1 d . .
O61 O 0.7017(9) -0.1760(7) -0.3739(8) 0.018(4) Uiso 1 d . .
O68 O 0.3485(10) -0.2814(8) -0.2448(9) 0.030(4) Uiso 1 d . .
C1 C 0.5446(14) -0.2489(11) -0.5192(12) 0.013(6) Uiso 1 d . .
C2 C 0.5296(14) -0.3282(12) -0.5208(13) 0.023(7) Uiso 1 d . .
C3 C 0.5598(13) -0.3481(12) -0.5955(12) 0.012(6) Uiso 1 d . .
H3 H 0.5512(13) -0.4011(12) -0.5973(12) 0.014 Uiso 1 calc R .
C4 C 0.6018(14) -0.2913(12) -0.6665(13) 0.022(6) Uiso 1 d . .
C5 C 0.6095(13) -0.2168(12) -0.6600(13) 0.018(6) Uiso 1 d . .
H5 H 0.6393(13) -0.1787(12) -0.7086(13) 0.021 Uiso 1 calc R .
C6 C 0.5805(14) -0.1890(11) -0.5933(12) 0.014(6) Uiso 1 d . .
C7 C 0.5656(15) -0.4458(12) -0.3925(13) 0.027(7) Uiso 1 d . .
C8 C 0.5682(15) -0.4157(12) -0.3243(13) 0.022(6) Uiso 1 d . .
C9 C 0.6350(14) -0.4503(11) -0.2905(12) 0.014(6) Uiso 1 d . .
C10 C 0.6854(13) -0.5077(11) -0.3197(12) 0.013(6) Uiso 1 d . .
H10 H 0.7266(13) -0.5324(11) -0.2937(12) 0.016 Uiso 1 calc R .
C11 C 0.6826(16) -0.5349(12) -0.3861(14) 0.028(7) Uiso 1 d . .
C12 C 0.6207(13) -0.5029(11) -0.4170(12) 0.012(6) Uiso 1 d . .
H12 H 0.6143(13) -0.5212(11) -0.4596(12) 0.015 Uiso 1 calc R .
C13 C 0.5840(16) -0.0992(13) -0.5917(14) 0.039(8) Uiso 1 d . .
C14 C 0.6194(14) -0.0515(11) -0.6797(12) 0.025(7) Uiso 1 d . .
H14A H 0.5776(14) -0.0630(11) -0.7062(12) 0.038 Uiso 1 calc R .
H14B H 0.6827(14) -0.0662(11) -0.7068(12) 0.038 Uiso 1 calc R .
H14C H 0.6205(14) 0.0050(11) -0.6818(12) 0.038 Uiso 1 calc R .
C15 C 0.6488(13) -0.0807(11) -0.5523(12) 0.020(6) Uiso 1 d . .
H15A H 0.7118(13) -0.0958(11) -0.5794(12) 0.030 Uiso 1 calc R .
H15B H 0.6267(13) -0.1101(11) -0.4962(12) 0.030 Uiso 1 calc R .
H15C H 0.6503(13) -0.0240(11) -0.5555(12) 0.030 Uiso 1 calc R .
C16 C 0.4829(15) -0.0769(13) -0.5523(14) 0.046(8) Uiso 1 d . .
H16A H 0.4434(15) -0.0901(13) -0.5802(14) 0.069 Uiso 1 calc R .
H16B H 0.4824(15) -0.0202(13) -0.5555(14) 0.069 Uiso 1 calc R .
H16C H 0.4587(15) -0.1063(13) -0.4962(14) 0.069 Uiso 1 calc R .
C17 C 0.6372(17) -0.3153(14) -0.7444(15) 0.045(8) Uiso 1 d . .
C18 C 0.6695(17) -0.2430(13) -0.8201(14) 0.059(9) Uiso 1 d . .
H18A H 0.6917(17) -0.2626(13) -0.8686(14) 0.089 Uiso 1 calc R .
H18B H 0.7202(17) -0.2118(13) -0.8178(14) 0.089 Uiso 1 calc R .
H18C H 0.6166(17) -0.2099(13) -0.8208(14) 0.089 Uiso 1 calc R .
C19 C 0.5634(16) -0.3652(13) -0.7561(15) 0.061(9) Uiso 1 d . .
H19A H 0.5900(16) -0.3791(13) -0.8075(15) 0.092 Uiso 1 calc R .
H19B H 0.5083(16) -0.3346(13) -0.7552(15) 0.092 Uiso 1 calc R .
H19C H 0.5452(16) -0.4134(13) -0.7129(15) 0.092 Uiso 1 calc R .
C20 C 0.7197(17) -0.3677(14) -0.7474(16) 0.072(10) Uiso 1 d . .
H20A H 0.7420(17) -0.3828(14) -0.7984(16) 0.108 Uiso 1 calc R .
H20B H 0.6998(17) -0.4152(14) -0.7034(16) 0.108 Uiso 1 calc R .
H20C H 0.7703(17) -0.3387(14) -0.7423(16) 0.108 Uiso 1 calc R .
C21 C 0.6389(18) -0.4304(14) -0.2103(16) 0.051(8) Uiso 1 d . .
C22 C 0.5424(14) -0.4440(12) -0.1494(13) 0.037(7) Uiso 1 d . .
H22A H 0.5000(14) -0.4093(12) -0.1699(13) 0.056 Uiso 1 calc R .
H22B H 0.5431(14) -0.4325(12) -0.1001(13) 0.056 Uiso 1 calc R .
H22C H 0.5207(14) -0.4991(12) -0.1384(13) 0.056 Uiso 1 calc R .
C23 C 0.6750(14) -0.3401(11) -0.2353(13) 0.030(7) Uiso 1 d . .
H23A H 0.7382(14) -0.3334(11) -0.2751(13) 0.045 Uiso 1 calc R .
H23B H 0.6760(14) -0.3241(11) -0.1881(13) 0.045 Uiso 1 calc R .
H23C H 0.6330(14) -0.3073(11) -0.2580(13) 0.045 Uiso 1 calc R .
C24 C 0.7063(15) -0.4824(13) -0.1817(14) 0.049(8) Uiso 1 d . .
H24A H 0.7687(15) -0.4722(13) -0.2228(14) 0.073 Uiso 1 calc R .
H24B H 0.6859(15) -0.5378(13) -0.1710(14) 0.073 Uiso 1 calc R .
H24C H 0.7084(15) -0.4712(13) -0.1327(14) 0.073 Uiso 1 calc R .
C25 C 0.7481(16) -0.5995(13) -0.4096(14) 0.034(7) Uiso 1 d . .
C26 C 0.7278(17) -0.6234(14) -0.4789(15) 0.063(9) Uiso 1 d . .
H26A H 0.6614(17) -0.6397(14) -0.4616(15) 0.094 Uiso 1 calc R .
H26B H 0.7659(17) -0.6673(14) -0.4932(15) 0.094 Uiso 1 calc R .
H26C H 0.7432(17) -0.5783(14) -0.5255(15) 0.094 Uiso 1 calc R .
C27 C 0.8497(15) -0.5750(13) -0.4379(14) 0.047(8) Uiso 1 d . .
H27A H 0.8631(15) -0.5269(13) -0.4813(14) 0.070 Uiso 1 calc R .
H27B H 0.8871(15) -0.6172(13) -0.4574(14) 0.070 Uiso 1 calc R .
H27C H 0.8653(15) -0.5647(13) -0.3937(14) 0.070 Uiso 1 calc R .
C28 C 0.7276(15) -0.6737(12) -0.3426(14) 0.044(8) Uiso 1 d . .
H28A H 0.6610(15) -0.6900(12) -0.3238(14) 0.066 Uiso 1 calc R .
H28B H 0.7433(15) -0.6634(12) -0.2984(14) 0.066 Uiso 1 calc R .
H28C H 0.7651(15) -0.7159(12) -0.3621(14) 0.066 Uiso 1 calc R .
C31 C 0.0860(15) -0.2793(12) -0.2949(13) 0.021(6) Uiso 1 d . .
C32 C 0.0862(14) -0.2086(12) -0.2720(13) 0.023(7) Uiso 1 d . .
C33 C 0.0179(14) -0.2004(13) -0.1987(13) 0.026(7) Uiso 1 d . .
H33 H 0.0151(14) -0.1524(13) -0.1828(13) 0.032 Uiso 1 calc R .
C34 C -0.0437(15) -0.2633(13) -0.1516(13) 0.028(7) Uiso 1 d D .
C35 C -0.0352(16) -0.3316(14) -0.1755(15) 0.043(8) Uiso 1 d . .
H35 H -0.0774(16) -0.3744(14) -0.1405(15) 0.052 Uiso 1 calc R .
C36 C 0.0269(15) -0.3456(13) -0.2439(14) 0.025(7) Uiso 1 d . .
C37 C 0.1596(16) -0.0580(13) -0.2701(14) 0.034(7) Uiso 1 d . .
C38 C 0.1967(15) -0.0830(13) -0.2096(14) 0.029(7) Uiso 1 d . .
C39 C 0.1789(16) -0.0413(13) -0.1502(15) 0.035(7) Uiso 1 d . .
C40 C 0.1333(14) 0.0279(12) -0.1608(13) 0.029(7) Uiso 1 d . .
H40 H 0.1245(14) 0.0586(12) -0.1230(13) 0.035 Uiso 1 calc R .
C41 C 0.0984(15) 0.0565(13) -0.2244(14) 0.030(7) Uiso 1 d . .
C42 C 0.1112(13) 0.0117(11) -0.2796(13) 0.020(6) Uiso 1 d . .
H42 H 0.0882(13) 0.0274(11) -0.3225(13) 0.024 Uiso 1 calc R .
C43 C -0.1161(17) -0.2639(15) -0.0626(14) 0.024(8) Uiso 0.50 d PD 1
C44 C -0.1155(31) -0.1792(17) -0.0569(27) 0.068(19) Uiso 0.50 d PD 1
H44A H -0.1349(31) -0.1457(17) -0.0990(27) 0.102 Uiso 0.50 calc PR 1
H44B H -0.0522(31) -0.1618(17) -0.0634(27) 0.102 Uiso 0.50 calc PR 1
H44C H -0.1589(31) -0.1751(17) -0.0046(27) 0.102 Uiso 0.50 calc PR 1
C45 C -0.2112(25) -0.2909(24) -0.0585(28) 0.068(20) Uiso 0.50 d PD 1
H45A H -0.2288(25) -0.2554(24) -0.1006(28) 0.102 Uiso 0.50 calc PR 1
H45B H -0.2575(25) -0.2903(24) -0.0063(28) 0.102 Uiso 0.50 calc PR 1
H45C H -0.2088(25) -0.3446(24) -0.0661(28) 0.102 Uiso 0.50 calc PR 1
C46 C -0.0865(26) -0.3175(20) 0.0016(22) 0.039(15) Uiso 0.50 d PD 1
H46A H -0.0875(26) -0.3719(20) -0.0034(22) 0.058 Uiso 0.50 calc PR 1
H46B H -0.1297(26) -0.3142(20) 0.0542(22) 0.058 Uiso 0.50 calc PR 1
H46C H -0.0231(26) -0.3010(20) -0.0045(22) 0.058 Uiso 0.50 calc PR 1
C43X C -0.1241(17) -0.2457(15) -0.0732(15) 0.024(8) Uiso 0.50 d PD 2
C44X C -0.1846(29) -0.3205(19) -0.0273(27) 0.084(23) Uiso 0.50 d PD 2
H44D H -0.2184(29) -0.3341(19) -0.0595(27) 0.126 Uiso 0.50 calc PR 2
H44E H -0.2296(29) -0.3123(19) 0.0227(27) 0.126 Uiso 0.50 calc PR 2
H44F H -0.1451(29) -0.3635(19) -0.0154(27) 0.126 Uiso 0.50 calc PR 2
C45X C -0.0709(26) -0.2229(24) -0.0251(24) 0.048(16) Uiso 0.50 d PD 2
H45D H -0.0338(26) -0.2667(24) -0.0104(24) 0.071 Uiso 0.50 calc PR 2
H45E H -0.1152(26) -0.2110(24) 0.0233(24) 0.071 Uiso 0.50 calc PR 2
H45F H -0.0293(26) -0.1762(24) -0.0571(24) 0.071 Uiso 0.50 calc PR 2
C46X C -0.1823(25) -0.1791(19) -0.0969(23) 0.031(14) Uiso 0.50 d PD 2
H46D H -0.2161(25) -0.1950(19) -0.1279(23) 0.046 Uiso 0.50 calc PR 2
H46E H -0.1412(25) -0.1322(19) -0.1292(23) 0.046 Uiso 0.50 calc PR 2
H46F H -0.2271(25) -0.1671(19) -0.0488(23) 0.046 Uiso 0.50 calc PR 2
C47 C 0.0382(15) -0.4237(12) -0.2712(13) 0.024(7) Uiso 1 d . .
C48 C 0.0001(14) -0.4143(12) -0.3376(13) 0.034(7) Uiso 1 d . .
H48A H -0.0630(14) -0.3949(12) -0.3211(13) 0.051 Uiso 1 calc R .
H48B H -0.0024(14) -0.4654(12) -0.3501(13) 0.051 Uiso 1 calc R .
H48C H 0.0408(14) -0.3765(12) -0.3850(13) 0.051 Uiso 1 calc R .
C49 C 0.1358(14) -0.4534(12) -0.2888(13) 0.038(7) Uiso 1 d . .
H49A H 0.1549(14) -0.4577(12) -0.2424(13) 0.057 Uiso 1 calc R .
H49B H 0.1794(14) -0.4164(12) -0.3351(13) 0.057 Uiso 1 calc R .
H49C H 0.1362(14) -0.5053(12) -0.3001(13) 0.057 Uiso 1 calc R .
C50 C -0.0319(15) -0.4875(12) -0.2000(13) 0.042(8) Uiso 1 d . .
H50A H -0.0119(15) -0.4972(12) -0.1536(13) 0.063 Uiso 1 calc R .
H50B H -0.0321(15) -0.5367(12) -0.2165(13) 0.063 Uiso 1 calc R .
H50C H -0.0950(15) -0.4680(12) -0.1860(13) 0.063 Uiso 1 calc R .
C51 C 0.2118(15) -0.0663(13) -0.0798(14) 0.031(7) Uiso 1 d . .
C52 C 0.1794(14) -0.0119(11) -0.0205(12) 0.027(7) Uiso 1 d . .
H52A H 0.1998(14) 0.0430(11) -0.0495(12) 0.041 Uiso 1 calc R .
H52B H 0.2071(14) -0.0280(11) 0.0212(12) 0.041 Uiso 1 calc R .
H52C H 0.1111(14) -0.0165(11) 0.0038(12) 0.041 Uiso 1 calc R .
C53 C 0.3217(14) -0.0579(12) -0.1154(13) 0.040(8) Uiso 1 d . .
H53A H 0.3420(14) -0.0032(12) -0.1450(13) 0.060 Uiso 1 calc R .
H53B H 0.3448(14) -0.0929(12) -0.1514(13) 0.060 Uiso 1 calc R .
H53C H 0.3469(14) -0.0723(12) -0.0719(13) 0.060 Uiso 1 calc R .
C54 C 0.1798(15) -0.1498(12) -0.0342(14) 0.048(8) Uiso 1 d . .
H54A H 0.2024(15) -0.1637(12) 0.0108(14) 0.072 Uiso 1 calc R .
H54B H 0.2048(15) -0.1852(12) -0.0695(14) 0.072 Uiso 1 calc R .
H54C H 0.1114(15) -0.1550(12) -0.0142(14) 0.072 Uiso 1 calc R .
C55 C 0.0493(17) 0.1351(14) -0.2390(15) 0.042(8) Uiso 1 d . .
C56 C 0.1050(17) 0.1892(14) -0.3152(15) 0.064(9) Uiso 1 d . .
H56A H 0.1689(17) 0.1963(14) -0.3162(15) 0.096 Uiso 1 calc R .
H56B H 0.0765(17) 0.2403(14) -0.3205(15) 0.096 Uiso 1 calc R .
H56C H 0.1066(17) 0.1669(14) -0.3596(15) 0.096 Uiso 1 calc R .
C57 C -0.0457(17) 0.1214(14) -0.2328(16) 0.069(9) Uiso 1 d . .
H57A H -0.0793(17) 0.0853(14) -0.1812(16) 0.103 Uiso 1 calc R .
H57B H -0.0463(17) 0.0982(14) -0.2760(16) 0.103 Uiso 1 calc R .
H57C H -0.0763(17) 0.1716(14) -0.2369(16) 0.103 Uiso 1 calc R .
C58 C 0.0445(18) 0.1782(15) -0.1698(16) 0.077(10) Uiso 1 d . .
H58A H 0.1080(18) 0.1888(15) -0.1716(16) 0.116 Uiso 1 calc R .
H58B H 0.0087(18) 0.1440(15) -0.1176(16) 0.116 Uiso 1 calc R .
H58C H 0.0139(18) 0.2281(15) -0.1779(16) 0.116 Uiso 1 calc R .
C61 C 0.6869(15) -0.1245(12) -0.3323(13) 0.022(6) Uiso 1 d . .
C62 C 0.5994(13) -0.1002(10) -0.2925(11) 0.005(6) Uiso 1 d . .
C63 C 0.5793(15) -0.0458(11) -0.2476(12) 0.019(6) Uiso 1 d . .
H63 H 0.5168(15) -0.0324(11) -0.2238(12) 0.023 Uiso 1 calc R .
C64 C 0.6524(15) -0.0113(11) -0.2382(12) 0.013(6) Uiso 1 d . .
C65 C 0.7403(15) -0.0261(12) -0.2771(12) 0.024(7) Uiso 1 d . .
H65 H 0.7901(15) 0.0018(12) -0.2731(12) 0.029 Uiso 1 calc R .
C66 C 0.7617(16) -0.0817(13) -0.3240(14) 0.032(7) Uiso 1 d . .
C67 C 0.4508(14) -0.2271(11) -0.1951(13) 0.017(6) Uiso 1 d . .
C68 C 0.3785(14) -0.2799(12) -0.1839(13) 0.018(6) Uiso 1 d . .
C69 C 0.3361(14) -0.3299(11) -0.1078(13) 0.017(6) Uiso 1 d . .
C70 C 0.3725(16) -0.3268(13) -0.0500(15) 0.042(8) Uiso 1 d . .
H70 H 0.3487(16) -0.3646(13) -0.0002(15) 0.050 Uiso 1 calc R .
C71 C 0.4429(16) -0.2713(13) -0.0597(14) 0.031(7) Uiso 1 d . .
C72 C 0.4852(15) -0.2218(12) -0.1357(13) 0.024(7) Uiso 1 d . .
H72 H 0.5359(15) -0.1857(12) -0.1464(13) 0.029 Uiso 1 calc R .
C73 C 0.6384(16) 0.0539(13) -0.1910(14) 0.026(7) Uiso 1 d . .
C74 C 0.8766(15) -0.0753(12) -0.4620(13) 0.038(7) Uiso 1 d . .
H74A H 0.8631(15) -0.0196(12) -0.4758(13) 0.057 Uiso 1 calc R .
H74B H 0.8349(15) -0.1073(12) -0.4747(13) 0.057 Uiso 1 calc R .
H74C H 0.9417(15) -0.0822(12) -0.4928(13) 0.057 Uiso 1 calc R .
C75 C 0.9328(14) -0.0530(11) -0.3570(13) 0.031(7) Uiso 1 d . .
H75A H 0.9206(14) 0.0030(11) -0.3712(13) 0.047 Uiso 1 calc R .
H75B H 0.9956(14) -0.0618(11) -0.3912(13) 0.047 Uiso 1 calc R .
H75C H 0.9286(14) -0.0683(11) -0.3010(13) 0.047 Uiso 1 calc R .
C76 C 0.6711(23) 0.0164(18) -0.1159(21) 0.137(15) Uiso 1 d . .
H76A H 0.6340(23) -0.0328(18) -0.0846(21) 0.205 Uiso 1 calc R .
H76B H 0.6617(23) 0.0538(18) -0.0823(21) 0.205 Uiso 1 calc R .
H76C H 0.7374(23) 0.0054(18) -0.1353(21) 0.205 Uiso 1 calc R .
C77 C 0.8604(15) -0.1026(12) -0.3689(14) 0.028(7) Uiso 1 d . .
C78 C 0.6999(20) 0.1214(16) -0.2251(18) 0.102(12) Uiso 1 d . .
H78A H 0.7606(20) 0.1075(16) -0.2587(18) 0.153 Uiso 1 calc R .
H78B H 0.7081(20) 0.1418(16) -0.1827(18) 0.153 Uiso 1 calc R .
H78C H 0.6739(20) 0.1618(16) -0.2578(18) 0.153 Uiso 1 calc R .
C79 C 0.5434(23) 0.0588(19) -0.1384(21) 0.136(15) Uiso 1 d . .
H79A H 0.5105(23) 0.0067(19) -0.1201(21) 0.205 Uiso 1 calc R .
H79B H 0.5107(23) 0.0965(19) -0.1673(21) 0.205 Uiso 1 calc R .
H79C H 0.5449(23) 0.0766(19) -0.0922(21) 0.205 Uiso 1 calc R .
C80 C 0.8808(14) -0.1877(11) -0.3468(13) 0.034(7) Uiso 1 d . .
H80A H 0.9453(14) -0.1953(11) -0.3785(13) 0.051 Uiso 1 calc R .
H80B H 0.8377(14) -0.2202(11) -0.3574(13) 0.051 Uiso 1 calc R .
H80C H 0.8727(14) -0.2033(11) -0.2900(13) 0.051 Uiso 1 calc R .
C81 C 0.2529(17) -0.3914(13) -0.0926(15) 0.039(8) Uiso 1 d . .
C82 C 0.1720(15) -0.3500(13) -0.1059(14) 0.046(8) Uiso 1 d . .
H82A H 0.1529(15) -0.3124(13) -0.0723(14) 0.069 Uiso 1 calc R .
H82B H 0.1200(15) -0.3884(13) -0.0922(14) 0.069 Uiso 1 calc R .
H82C H 0.1893(15) -0.3216(13) -0.1621(14) 0.069 Uiso 1 calc R .
C83 C 0.2906(14) -0.4519(11) -0.1409(13) 0.030(7) Uiso 1 d . .
H83A H 0.3439(14) -0.4761(11) -0.1280(13) 0.045 Uiso 1 calc R .
H83B H 0.3108(14) -0.4259(11) -0.1980(13) 0.045 Uiso 1 calc R .
H83C H 0.2414(14) -0.4928(11) -0.1280(13) 0.045 Uiso 1 calc R .
C84 C 0.2239(17) -0.4395(13) -0.0031(14) 0.060(9) Uiso 1 d . .
H84A H 0.2776(17) -0.4670(13) 0.0057(14) 0.090 Uiso 1 calc R .
H84B H 0.1726(17) -0.4780(13) 0.0087(14) 0.090 Uiso 1 calc R .
H84C H 0.2034(17) -0.4033(13) 0.0319(14) 0.090 Uiso 1 calc R .
C85 C 0.4773(16) -0.2698(13) 0.0106(15) 0.037(7) Uiso 1 d . .
C86 C 0.5331(16) -0.3444(13) 0.0241(15) 0.066(9) Uiso 1 d . .
H86A H 0.5862(16) -0.3438(13) -0.0248(15) 0.099 Uiso 1 calc R .
H86B H 0.4923(16) -0.3917(13) 0.0380(15) 0.099 Uiso 1 calc R .
H86C H 0.5562(16) -0.3449(13) 0.0677(15) 0.099 Uiso 1 calc R .
C87 C 0.5418(13) -0.1967(10) -0.0084(12) 0.022(6) Uiso 1 d . .
H87A H 0.5954(13) -0.1955(10) -0.0571(12) 0.034 Uiso 1 calc R .
H87B H 0.5639(13) -0.1990(10) 0.0361(12) 0.034 Uiso 1 calc R .
H87C H 0.5073(13) -0.1491(10) -0.0163(12) 0.034 Uiso 1 calc R .
C88 C 0.3948(15) -0.2703(13) 0.0863(14) 0.048(8) Uiso 1 d . .
H88A H 0.3528(15) -0.3167(13) 0.0993(14) 0.072 Uiso 1 calc R .
H88B H 0.3609(15) -0.2223(13) 0.0780(14) 0.072 Uiso 1 calc R .
H88C H 0.4175(15) -0.2723(13) 0.1304(14) 0.072 Uiso 1 calc R .
N90 N 0.7076(14) -0.2797(10) -0.4579(11) 0.036(6) Uiso 1 d . .
C90 C 0.7712(18) -0.3084(14) -0.4777(14) 0.036(8) Uiso 1 d . .
C91 C 0.8619(18) -0.3440(15) -0.5023(17) 0.083(11) Uiso 1 d . .
H91A H 0.8779(61) -0.3488(96) -0.5573(40) 0.125 Uiso 1 calc R .
H91B H 0.8582(41) -0.3964(47) -0.4669(67) 0.125 Uiso 1 calc R .
H91C H 0.9101(29) -0.3106(57) -0.4993(103) 0.125 Uiso 1 calc R .
N95 N 1.0668(18) -0.2096(14) -0.5568(15) 0.091(9) Uiso 1 d . .
C95 C 1.1281(21) -0.1728(16) -0.5517(17) 0.064(9) Uiso 1 d . .
C96 C 1.2163(20) -0.1457(16) -0.5510(18) 0.102(12) Uiso 1 d . .
H96A H 1.2050(23) -0.1229(107) -0.5051(69) 0.153 Uiso 1 calc R .
H96B H 1.2472(68) -0.1055(87) -0.6003(55) 0.153 Uiso 1 calc R .
H96C H 1.2563(57) -0.1903(28) -0.5470(122) 0.153 Uiso 1 calc R .

loop_
_atom_type_symbol
_atom_type_description
_atom_type_scat_dispersion_real
_atom_type_scat_dispersion_imag
_atom_type_scat_source
C C 0.0033 0.0016 'International Tables Vol C Tables 4.2.6.8 and 6.1.1.4'
H H 0.0000 0.0000 'International Tables Vol C Tables 4.2.6.8 and 6.1.1.4'
N N 0.0061 0.0033 'International Tables Vol C Tables 4.2.6.8 and 6.1.1.4'
O O 0.0106 0.0060 'International Tables Vol C Tables 4.2.6.8 and 6.1.1.4'
Cu Cu 0.3201 1.2651 'International Tables Vol C Tables 4.2.6.8 and 6.1.1.4'
Se Se -0.0929 2.2259 'International Tables Vol C Tables 4.2.6.8 and 6.1.1.4'

loop_
_geom_angle_atom_site_label_1
_geom_angle_atom_site_label_2
_geom_angle_atom_site_label_3
_geom_angle
O8 Cu1 O10 168.3(6)
O8 Cu1 O68 95.4(6)
O10 Cu1 O68 76.8(6)
O8 Cu1 O1 93.7(5)
O10 Cu1 O1 82.7(5)
O68 Cu1 O1 118.2(5)
O8 Cu1 Se1 87.8(4)
O10 Cu1 Se1 102.7(4)
O68 Cu1 Se1 158.0(4)
O1 Cu1 Se1 83.2(3)
O8 Cu1 Cu2 130.0(4)
O10 Cu1 Cu2 39.9(4)
O68 Cu1 Cu2 39.2(4)
O1 Cu1 Cu2 94.0(3)
Se1 Cu1 Cu2 142.17(15)
O38 Cu2 O68 97.5(6)
O38 Cu2 O10 174.8(6)
O68 Cu2 O10 77.9(6)
O38 Cu2 Se2 88.6(4)
O68 Cu2 Se2 167.5(4)
O10 Cu2 Se2 96.5(4)
O38 Cu2 Cu1 134.8(5)
O68 Cu2 Cu1 40.1(4)
O10 Cu2 Cu1 40.1(4)
Se2 Cu2 Cu1 136.32(14)
O61 Cu3 O1 159.0(5)
O61 Cu3 N90 85.4(7)
O1 Cu3 N90 97.5(7)
O61 Cu3 Se3 87.0(4)
O1 Cu3 Se3 92.3(4)
N90 Cu3 Se3 169.2(6)
C2 Se1 C7 101.3(9)
C2 Se1 Cu1 95.3(7)
C7 Se1 Cu1 92.6(7)
C32 Se2 C37 99.3(9)
C32 Se2 Cu2 82.3(6)
C37 Se2 Cu2 89.7(7)
C67 Se3 C62 100.6(9)
C67 Se3 Cu3 109.9(6)
C62 Se3 Cu3 89.8(6)
Cu2 O10 Cu1 100.0(6)
C1 O1 Cu3 119.8(12)
C1 O1 Cu1 118.7(11)
Cu3 O1 Cu1 93.7(6)
C8 O8 Cu1 121.9(14)
C38 O38 Cu2 122.6(14)
C61 O61 Cu3 122.8(13)
C68 O68 Cu2 125.1(13)
C68 O68 Cu1 125.0(13)
Cu2 O68 Cu1 100.8(7)
O1 C1 C2 117.9(18)
O1 C1 C6 122.0(17)
C2 C1 C6 119.8(19)
C3 C2 C1 118.7(20)
C3 C2 Se1 118.0(16)
C1 C2 Se1 123.3(17)
C4 C3 C2 121.1(19)
C5 C4 C3 116.4(21)
C5 C4 C17 123.9(21)
C3 C4 C17 119.7(20)
C4 C5 C6 128.7(22)
C5 C6 C1 114.8(18)
C5 C6 C13 125.4(20)
C1 C6 C13 119.8(19)
C12 C7 C8 121.6(21)
C12 C7 Se1 124.5(18)
C8 C7 Se1 113.4(16)
O8 C8 C9 122.4(21)
O8 C8 C7 123.1(21)
C9 C8 C7 114.2(20)
C10 C9 C8 118.6(20)
C10 C9 C21 120.7(20)
C8 C9 C21 120.0(19)
C9 C10 C11 126.1(21)
C12 C11 C10 115.0(21)
C12 C11 C25 128.2(22)
C10 C11 C25 116.7(21)
C11 C12 C7 124.3(23)
C15 C13 C16 112.7(19)
C15 C13 C14 108.6(18)
C16 C13 C14 107.8(19)
C15 C13 C6 113.3(19)
C16 C13 C6 107.8(18)
C14 C13 C6 106.4(18)
C4 C17 C20 110.4(22)
C4 C17 C19 112.9(21)
C20 C17 C19 105.2(20)
C4 C17 C18 113.6(20)
C20 C17 C18 108.0(20)
C19 C17 C18 106.2(21)
C22 C21 C24 111.4(21)
C22 C21 C23 111.7(19)
C24 C21 C23 110.5(20)
C22 C21 C9 108.1(19)
C24 C21 C9 109.0(20)
C23 C21 C9 105.9(19)
C27 C25 C28 109.3(20)
C27 C25 C11 114.1(19)
C28 C25 C11 111.9(19)
C27 C25 C26 108.1(19)
C28 C25 C26 105.6(19)
C11 C25 C26 107.4(20)
O31 C31 C32 115.4(19)
O31 C31 C36 122.7(20)
C32 C31 C36 121.9(21)
C31 C32 C33 118.9(20)
C31 C32 Se2 119.5(16)
C33 C32 Se2 121.5(16)
C34 C33 C32 118.9(21)
C35 C34 C33 118.5(22)
C35 C34 C43 118.0(21)
C33 C34 C43 122.8(21)
C35 C34 C43X 126.4(21)
C33 C34 C43X 115.0(20)
C34 C35 C36 127.3(24)
C35 C36 C31 114.1(21)
C35 C36 C47 127.8(21)
C31 C36 C47 118.2(20)
C38 C37 C42 123.6(22)
C38 C37 Se2 118.0(18)
C42 C37 Se2 118.4(18)
O38 C38 C37 119.6(22)
O38 C38 C39 121.2(23)
C37 C38 C39 119.2(22)
C40 C39 C38 116.7(24)
C40 C39 C51 120.1(22)
C38 C39 C51 123.1(22)
C39 C40 C41 124.7(23)
C42 C41 C40 117.7(21)
C42 C41 C55 116.6(22)
C40 C41 C55 125.7(21)
C41 C42 C37 117.8(22)
C46 C43 C44 111.0(11)
C46 C43 C45 111.0(11)
C44 C43 C45 110.9(11)
C46 C43 C34 111.8(24)
C44 C43 C34 105.1(26)
C45 C43 C34 106.8(27)
C45X C43X C46X 110.7(11)
C45X C43X C44X 110.8(11)
C46X C43X C44X 110.8(11)
C45X C43X C34 104.9(24)
C46X C43X C34 110.9(25)
C44X C43X C34 108.5(26)
C48 C47 C49 115.0(19)
C48 C47 C36 108.2(18)
C49 C47 C36 114.0(18)
C48 C47 C50 104.1(17)
C49 C47 C50 108.4(18)
C36 C47 C50 106.3(17)
C54 C51 C39 111.9(19)
C54 C51 C52 108.6(19)
C39 C51 C52 113.0(19)
C54 C51 C53 110.0(18)
C39 C51 C53 106.1(18)
C52 C51 C53 107.1(17)
C57 C55 C56 113.0(24)
C57 C55 C41 111.7(20)
C56 C55 C41 110.8(20)
C57 C55 C58 106.4(21)
C56 C55 C58 106.5(19)
C41 C55 C58 108.2(21)
O61 C61 C62 125.3(19)
O61 C61 C66 123.2(20)
C62 C61 C66 111.5(20)
C63 C62 C61 127.9(19)
C63 C62 Se3 117.8(15)
C61 C62 Se3 114.2(15)
C64 C63 C62 117.6(20)
C65 C64 C63 120.3(21)
C65 C64 C73 117.2(19)
C63 C64 C73 122.1(20)
C64 C65 C66 122.4(21)
C65 C66 C61 120.1(21)
C65 C66 C77 125.2(20)
C61 C66 C77 114.7(20)
C72 C67 C68 123.9(21)
C72 C67 Se3 121.9(16)
C68 C67 Se3 114.0(16)
O68 C68 C67 120.5(20)
O68 C68 C69 121.1(19)
C67 C68 C69 118.4(21)
C70 C69 C68 117.6(20)
C70 C69 C81 122.4(20)
C68 C69 C81 119.9(20)
C69 C70 C71 124.2(23)
C72 C71 C70 117.7(23)
C72 C71 C85 121.4(20)
C70 C71 C85 120.7(21)
C67 C72 C71 117.8(21)
C78 C73 C79 120.3(24)
C78 C73 C64 117.9(21)
C79 C73 C64 115.4(21)
C78 C73 C76 98.7(21)
C79 C73 C76 91.4(21)
C64 C73 C76 105.2(19)
C80 C77 C66 115.5(18)
C80 C77 C75 108.3(18)
C66 C77 C75 110.0(18)
C80 C77 C74 110.2(18)
C66 C77 C74 107.5(18)
C75 C77 C74 105.0(17)
C82 C81 C83 115.6(21)
C82 C81 C84 109.4(20)
C83 C81 C84 104.8(18)
C82 C81 C69 110.7(18)
C83 C81 C69 109.0(18)
C84 C81 C69 106.9(20)
C88 C85 C87 108.4(19)
C88 C85 C86 109.8(20)
C87 C85 C86 108.5(19)
C88 C85 C71 110.7(19)
C87 C85 C71 111.9(19)
C86 C85 C71 107.6(19)
C90 N90 Cu3 161.7(22)
N90 C90 C91 175.5(28)
N95 C95 C96 164.9(32)

loop_
_geom_bond_atom_site_label_1
_geom_bond_atom_site_label_2
_geom_bond_distance
Cu1 O8 1.924(14)
Cu1 O10 1.970(14)
Cu1 O68 1.974(14)
Cu1 O1 2.248(13)
Cu1 Se1 2.433(4)
Cu1 Cu2 3.012(4)
Cu2 O38 1.863(14)
Cu2 O68 1.936(14)
Cu2 O10 1.961(13)
Cu2 Se2 2.400(4)
Cu3 O61 1.879(13)
Cu3 O1 1.961(13)
Cu3 N90 2.00(2)
Cu3 Se3 2.470(4)
Se1 C2 1.88(2)
Se1 C7 1.92(2)
Se2 C32 1.91(2)
Se2 C37 1.91(2)
Se3 C67 1.92(2)
Se3 C62 1.95(2)
O1 C1 1.36(2)
O8 C8 1.29(2)
O31 C31 1.38(2)
O38 C38 1.34(2)
O61 C61 1.29(2)
O68 C68 1.36(2)
C1 C2 1.42(2)
C1 C6 1.45(3)
C2 C3 1.42(3)
C3 C4 1.39(2)
C4 C5 1.35(2)
C4 C17 1.50(3)
C5 C6 1.36(3)
C6 C13 1.58(3)
C7 C12 1.35(2)
C7 C8 1.49(3)
C8 C9 1.42(3)
C9 C10 1.35(2)
C9 C21 1.62(3)
C10 C11 1.43(3)
C11 C12 1.31(3)
C11 C25 1.53(3)
C13 C15 1.50(3)
C13 C16 1.54(3)
C13 C14 1.54(3)
C17 C20 1.53(3)
C17 C19 1.55(3)
C17 C18 1.58(3)
C21 C22 1.50(3)
C21 C24 1.50(3)
C21 C23 1.60(3)
C25 C27 1.50(3)
C25 C28 1.52(3)
C25 C26 1.56(3)
C31 C32 1.40(2)
C31 C36 1.41(3)
C32 C33 1.43(3)
C33 C34 1.38(2)
C34 C35 1.36(3)
C34 C43 1.63(3)
C34 C43X 1.63(3)
C35 C36 1.36(3)
C36 C47 1.55(3)
C37 C38 1.39(3)
C37 C42 1.41(3)
C38 C39 1.40(3)
C39 C40 1.38(3)
C39 C51 1.51(3)
C40 C41 1.43(3)
C41 C42 1.39(3)
C41 C55 1.56(3)
C43 C46 1.51(2)
C43 C44 1.51(2)
C43 C45 1.51(2)
C43X C45X 1.51(2)
C43X C46X 1.51(2)
C43X C44X 1.51(2)
C47 C48 1.50(3)
C47 C49 1.51(3)
C47 C50 1.58(3)
C51 C54 1.50(3)
C51 C52 1.56(3)
C51 C53 1.57(3)
C55 C57 1.44(3)
C55 C56 1.48(3)
C55 C58 1.61(3)
C61 C62 1.39(2)
C61 C66 1.46(3)
C62 C63 1.37(2)
C63 C64 1.37(2)
C64 C65 1.34(2)
C64 C73 1.56(3)
C65 C66 1.41(3)
C66 C77 1.53(3)
C67 C72 1.39(3)
C67 C68 1.39(2)
C68 C69 1.40(3)
C69 C70 1.37(3)
C69 C81 1.60(3)
C70 C71 1.41(3)
C71 C72 1.40(3)
C71 C85 1.56(3)
C73 C78 1.41(3)
C73 C79 1.45(3)
C73 C76 1.62(4)
C74 C77 1.60(3)
C75 C77 1.53(3)
C77 C80 1.50(2)
C81 C82 1.47(3)
C81 C83 1.52(3)
C81 C84 1.57(3)
C85 C88 1.52(3)
C85 C87 1.53(3)
C85 C86 1.55(3)
N90 C90 1.07(2)
C90 C91 1.47(3)
N95 C95 1.19(3)
C95 C96 1.45(3)
